data_4102419
loop_
_publ_author_name
'K. C. Nicolaou'
'Adrian Ortiz'
'Hongjun Zhang'
'Graziano Guella'

_publ_section_title
;
 Total Synthesis and Structural Revision of Vannusals A and B: Synthesis
 of the True Structures of Vannusals A and B
;
_journal_name_full 'Journal of the American Chemical Society'
_journal_page_first 7153
_journal_page_last 7176
_journal_paper_doi 10.1021/ja100742b
_journal_volume 132
_journal_year 2010
_chemical_formula_sum 'C17 H28 O4'
_chemical_formula_weight 296.39
_chemical_name_systematic
; 
 ? 
;
_space_group_IT_number 2
_symmetry_cell_setting triclinic
_symmetry_space_group_name_Hall '-P 1'
_symmetry_space_group_name_H-M 'P -1'
_atom_sites_solution_hydrogens geom
_atom_sites_solution_primary direct
_atom_sites_solution_secondary difmap
_audit_creation_method SHELXL-97
_cell_angle_alpha 101.99(3)
_cell_angle_beta 94.72(3)
_cell_angle_gamma 90.48(3)
_cell_formula_units_Z 4
_cell_length_a 7.5520(15)
_cell_length_b 10.867(2)
_cell_length_c 19.923(4)
_cell_measurement_reflns_used 1420
_cell_measurement_temperature 296(2)
_cell_measurement_theta_max 22.5
_cell_measurement_theta_min 2.5
_cell_volume 1593.4(6)
_computing_cell_refinement 'Bruker SAINT+'
_computing_data_collection 'Bruker SMART'
_computing_data_reduction 'Bruker SAINT+'
_computing_molecular_graphics 'Bruker SHELXTL'
_computing_publication_material 'Bruker SHELXTL'
_computing_structure_refinement 'SHELXL-97 (Sheldrick, 1997)'
_computing_structure_solution 'SHELXS-97 (Sheldrick, 1997)'
_diffrn_ambient_temperature 296(2)
_diffrn_measured_fraction_theta_full 0.995
_diffrn_measured_fraction_theta_max 0.995
_diffrn_measurement_device_type 'CCD area detector'
_diffrn_measurement_method 'phi and omega scans'
_diffrn_radiation_monochromator graphite
_diffrn_radiation_source 'normal-focus sealed tube'
_diffrn_radiation_type MoK\a
_diffrn_radiation_wavelength 0.71073
_diffrn_reflns_av_R_equivalents 0.1413
_diffrn_reflns_av_sigmaI/netI 0.2655
_diffrn_reflns_limit_h_max 8
_diffrn_reflns_limit_h_min -8
_diffrn_reflns_limit_k_max 12
_diffrn_reflns_limit_k_min -12
_diffrn_reflns_limit_l_max 23
_diffrn_reflns_limit_l_min -23
_diffrn_reflns_number 11413
_diffrn_reflns_theta_full 25.00
_diffrn_reflns_theta_max 25.00
_diffrn_reflns_theta_min 1.92
_diffrn_standards_decay_% 1
_exptl_absorpt_coefficient_mu 0.086
_exptl_absorpt_correction_T_max 0.9983
_exptl_absorpt_correction_T_min 0.9847
_exptl_absorpt_correction_type multi-scan
_exptl_absorpt_process_details 'SADABS (Sheldrick, 1999)'
_exptl_crystal_colour Colorless
_exptl_crystal_density_diffrn 1.236
_exptl_crystal_density_meas 0
_exptl_crystal_density_method 'not measured'
_exptl_crystal_description Plate-like
_exptl_crystal_F_000 648
_exptl_crystal_size_max 0.18
_exptl_crystal_size_mid 0.14
_exptl_crystal_size_min 0.02
_refine_diff_density_max 0.309
_refine_diff_density_min -0.270
_refine_diff_density_rms 0.062
_refine_ls_extinction_method none
_refine_ls_goodness_of_fit_ref 0.987
_refine_ls_hydrogen_treatment constr
_refine_ls_matrix_type full
_refine_ls_number_parameters 391
_refine_ls_number_reflns 5553
_refine_ls_number_restraints 0
_refine_ls_restrained_S_all 0.987
_refine_ls_R_factor_all 0.2491
_refine_ls_R_factor_gt 0.1097
_refine_ls_shift/su_max 0.028
_refine_ls_shift/su_mean 0.007
_refine_ls_structure_factor_coef Fsqd
_refine_ls_weighting_details 'calc w=1/[\s^2^(Fo^2^)+(0.0480P)^2^+0.0000P] where P=(Fo^2^+2Fc^2^)/3'
_refine_ls_weighting_scheme calc
_refine_ls_wR_factor_gt 0.1706
_refine_ls_wR_factor_ref 0.2166
_reflns_number_gt 2068
_reflns_number_total 5553
_reflns_threshold_expression >2sigma(I)
_cod_data_source_file ja100742b_si_007.cif
_cod_data_source_block wenj
_cod_database_code 4102419

loop_
_symmetry_equiv_pos_as_xyz
'x, y, z'
'-x, -y, -z'

loop_
_atom_site_label
_atom_site_type_symbol
_atom_site_fract_x
_atom_site_fract_y
_atom_site_fract_z
_atom_site_U_iso_or_equiv
_atom_site_adp_type
_atom_site_occupancy
_atom_site_symmetry_multiplicity
_atom_site_calc_flag
_atom_site_refinement_flags
O1A O -0.0681(6) 0.5566(5) 0.3342(2) 0.0456(14) Uani 1 1 d .
H1A H -0.0383 0.5829 0.3009 0.055 Uiso 1 1 calc R
O2A O 0.3969(6) 0.5466(4) 0.2905(2) 0.0414(13) Uani 1 1 d .
H2A H 0.4321 0.5392 0.2521 0.050 Uiso 1 1 calc R
O3A O 0.6322(6) 0.1931(5) 0.2623(3) 0.0492(15) Uani 1 1 d .
H3A H 0.6010 0.1778 0.2983 0.059 Uiso 1 1 calc R
O4A O 0.5742(5) 0.4957(4) 0.1670(2) 0.0333(12) Uani 1 1 d .
H4A H 0.6670 0.5372 0.1705 0.040 Uiso 1 1 calc R
C1A C 0.3240(9) 0.2646(6) 0.3415(3) 0.0366(19) Uani 1 1 d .
H1A1 H 0.3272 0.1733 0.3378 0.044 Uiso 1 1 calc R
C2A C 0.1449(9) 0.3223(6) 0.3624(3) 0.0316(18) Uani 1 1 d .
H2A1 H 0.0531 0.2967 0.3242 0.038 Uiso 1 1 calc R
C3A C 0.2107(9) 0.4597(6) 0.3648(3) 0.0301(18) Uani 1 1 d .
C4A C 0.2732(8) 0.4453(6) 0.2906(3) 0.0300(18) Uani 1 1 d .
H4A1 H 0.1696 0.4519 0.2586 0.036 Uiso 1 1 calc R
C5A C 0.3417(8) 0.3052(6) 0.2734(3) 0.0289(18) Uani 1 1 d .
C6A C 0.2275(8) 0.2302(6) 0.2113(3) 0.0317(18) Uani 1 1 d .
H6A1 H 0.2452 0.1405 0.2064 0.038 Uiso 1 1 calc R
H6A2 H 0.1025 0.2468 0.2153 0.038 Uiso 1 1 calc R
C7A C 0.2930(8) 0.2771(6) 0.1509(3) 0.0375(19) Uani 1 1 d .
H7A1 H 0.2519 0.3611 0.1500 0.045 Uiso 1 1 calc R
H7A2 H 0.2534 0.2212 0.1075 0.045 Uiso 1 1 calc R
C8A C 0.4965(8) 0.2769(6) 0.1648(4) 0.0315(18) Uani 1 1 d .
H8A H 0.5334 0.1916 0.1453 0.038 Uiso 1 1 calc R
C9A C 0.5306(8) 0.2954(6) 0.2447(4) 0.0306(18) Uani 1 1 d .
H9A H 0.5974 0.3747 0.2628 0.037 Uiso 1 1 calc R
C10A C 0.4571(9) 0.3394(6) 0.3983(3) 0.041(2) Uani 1 1 d .
H10A H 0.5733 0.3447 0.3815 0.049 Uiso 1 1 calc R
H10B H 0.4684 0.3005 0.4380 0.049 Uiso 1 1 calc R
C11A C 0.3747(9) 0.4728(6) 0.4169(3) 0.040(2) Uani 1 1 d .
H11A H 0.3414 0.4911 0.4639 0.048 Uiso 1 1 calc R
H11B H 0.4564 0.5381 0.4108 0.048 Uiso 1 1 calc R
C12A C 0.0792(10) 0.2980(6) 0.4271(4) 0.044(2) Uani 1 1 d .
H12A H 0.1544 0.3197 0.4673 0.053 Uiso 1 1 calc R
C13A C -0.0793(10) 0.2475(7) 0.4314(4) 0.053(2) Uani 1 1 d .
H13A H -0.1580 0.2247 0.3922 0.064 Uiso 1 1 calc R
H13B H -0.1116 0.2351 0.4736 0.064 Uiso 1 1 calc R
C14A C 0.6023(9) 0.3668(6) 0.1317(4) 0.0327(18) Uani 1 1 d .
C15A C 0.8023(8) 0.3381(6) 0.1391(4) 0.050(2) Uani 1 1 d .
H15A H 0.8683 0.3945 0.1187 0.060 Uiso 1 1 calc R
H15B H 0.8205 0.2529 0.1161 0.060 Uiso 1 1 calc R
H15C H 0.8423 0.3489 0.1870 0.060 Uiso 1 1 calc R
C16A C 0.5381(9) 0.3553(7) 0.0563(3) 0.044(2) Uani 1 1 d .
H16A H 0.6103 0.4090 0.0364 0.052 Uiso 1 1 calc R
H16B H 0.4165 0.3801 0.0527 0.052 Uiso 1 1 calc R
H16C H 0.5469 0.2696 0.0323 0.052 Uiso 1 1 calc R
C17A C 0.0818(9) 0.5648(6) 0.3846(3) 0.039(2) Uani 1 1 d .
H17A H 0.0397 0.5607 0.4288 0.047 Uiso 1 1 calc R
H17B H 0.1433 0.6452 0.3895 0.047 Uiso 1 1 calc R
O1B O 1.3471(6) 0.6916(5) 0.1508(3) 0.0458(14) Uani 1 1 d .
H1B H 1.3234 0.7341 0.1879 0.055 Uiso 1 1 calc R
O2B O 0.8888(6) 0.6278(4) 0.2080(2) 0.0295(12) Uani 1 1 d .
H2B H 0.9055 0.6156 0.2473 0.035 Uiso 1 1 calc R
O3B O 0.5490(6) 0.9250(4) 0.2234(2) 0.0410(13) Uani 1 1 d .
H3B H 0.5337 0.8986 0.1816 0.049 Uiso 1 1 calc R
O4B O 0.6623(6) 0.7151(4) 0.3661(3) 0.0415(13) Uani 1 1 d .
H4B H 0.5731 0.6742 0.3477 0.050 Uiso 1 1 calc R
C1B C 0.8673(8) 0.9090(6) 0.1495(4) 0.0314(18) Uani 1 1 d .
H1B1 H 0.8391 0.9977 0.1523 0.038 Uiso 1 1 calc R
C2B C 1.0583(8) 0.8770(6) 0.1283(3) 0.0303(18) Uani 1 1 d .
H2B1 H 1.1469 0.9163 0.1655 0.036 Uiso 1 1 calc R
C3B C 1.0304(8) 0.7340(6) 0.1292(3) 0.0245(16) Uani 1 1 d .
C4B C 0.9818(8) 0.7427(5) 0.2036(3) 0.0264(17) Uani 1 1 d .
H4B1 H 1.0914 0.7523 0.2345 0.032 Uiso 1 1 calc R
C5B C 0.8734(8) 0.8692(6) 0.2198(3) 0.0254(17) Uani 1 1 d .
C6B C 0.9839(8) 0.9621(6) 0.2784(3) 0.0308(18) Uani 1 1 d .
H6B1 H 1.1104 0.9526 0.2742 0.037 Uiso 1 1 calc R
H6B2 H 0.9537 1.0486 0.2782 0.037 Uiso 1 1 calc R
C7B C 0.9296(8) 0.9230(6) 0.3434(3) 0.0345(19) Uani 1 1 d .
H7B1 H 0.9672 0.9859 0.3843 0.041 Uiso 1 1 calc R
H7B2 H 0.9787 0.8427 0.3479 0.041 Uiso 1 1 calc R
C8B C 0.7242(8) 0.9137(6) 0.3305(3) 0.0290(17) Uani 1 1 d .
H8B H 0.6833 1.0004 0.3373 0.035 Uiso 1 1 calc R
C9B C 0.6927(8) 0.8573(6) 0.2518(3) 0.0275(17) Uani 1 1 d .
H9B H 0.6578 0.7682 0.2447 0.033 Uiso 1 1 calc R
C10B C 0.7507(8) 0.8189(6) 0.0934(4) 0.039(2) Uani 1 1 d .
H10C H 0.7279 0.8541 0.0527 0.047 Uiso 1 1 calc R
H10D H 0.6381 0.8007 0.1100 0.047 Uiso 1 1 calc R
C11B C 0.8636(8) 0.6974(6) 0.0775(4) 0.039(2) Uani 1 1 d .
H11C H 0.8007 0.6247 0.0860 0.046 Uiso 1 1 calc R
H11D H 0.8949 0.6801 0.0302 0.046 Uiso 1 1 calc R
C12B C 1.1061(10) 0.9034(6) 0.0603(4) 0.043(2) Uani 1 1 d .
H12B H 1.0190 0.8879 0.0235 0.051 Uiso 1 1 calc R
C13B C 1.2603(10) 0.9461(6) 0.0496(4) 0.052(2) Uani 1 1 d .
H13C H 1.3504 0.9626 0.0852 0.062 Uiso 1 1 calc R
H13D H 1.2805 0.9601 0.0064 0.062 Uiso 1 1 calc R
C14B C 0.6241(9) 0.8502(6) 0.3783(4) 0.0326(18) Uani 1 1 d .
C15B C 0.4232(8) 0.8653(7) 0.3663(4) 0.051(2) Uani 1 1 d .
H15D H 0.3954 0.9526 0.3794 0.061 Uiso 1 1 calc R
H15E H 0.3624 0.8180 0.3935 0.061 Uiso 1 1 calc R
H15F H 0.3858 0.8348 0.3184 0.061 Uiso 1 1 calc R
C16B C 0.6862(9) 0.9021(7) 0.4525(4) 0.049(2) Uani 1 1 d .
H16D H 0.8087 0.8825 0.4607 0.059 Uiso 1 1 calc R
H16E H 0.6157 0.8653 0.4815 0.059 Uiso 1 1 calc R
H16F H 0.6738 0.9918 0.4626 0.059 Uiso 1 1 calc R
C17B C 1.1861(8) 0.6496(6) 0.1093(3) 0.0329(18) Uani 1 1 d .
H17C H 1.1567 0.5647 0.1137 0.040 Uiso 1 1 calc R
H17D H 1.2045 0.6469 0.0614 0.040 Uiso 1 1 calc R

loop_
_atom_site_aniso_label
_atom_site_aniso_U_11
_atom_site_aniso_U_22
_atom_site_aniso_U_33
_atom_site_aniso_U_23
_atom_site_aniso_U_13
_atom_site_aniso_U_12
O1A 0.055(3) 0.043(3) 0.044(4) 0.021(3) 0.002(3) 0.006(3)
O2A 0.049(3) 0.019(3) 0.057(4) 0.008(3) 0.014(3) -0.003(2)
O3A 0.044(3) 0.052(4) 0.057(4) 0.024(3) 0.004(3) 0.021(3)
O4A 0.025(3) 0.015(3) 0.059(3) 0.008(2) 0.000(3) -0.002(2)
C1A 0.041(5) 0.024(4) 0.043(5) 0.007(4) -0.008(4) -0.002(4)
C2A 0.034(4) 0.028(4) 0.032(5) 0.007(4) 0.001(4) -0.005(4)
C3A 0.040(4) 0.018(4) 0.030(5) 0.002(3) -0.006(4) 0.001(3)
C4A 0.030(4) 0.018(4) 0.042(5) 0.010(4) -0.002(4) -0.005(3)
C5A 0.028(4) 0.020(4) 0.038(5) 0.007(4) -0.005(4) 0.002(3)
C6A 0.025(4) 0.017(4) 0.054(5) 0.010(4) -0.003(4) -0.004(3)
C7A 0.037(4) 0.024(4) 0.051(5) 0.008(4) -0.001(4) -0.005(4)
C8A 0.021(4) 0.010(4) 0.061(6) 0.003(4) -0.002(4) 0.005(3)
C9A 0.032(4) 0.012(4) 0.047(5) 0.009(3) -0.008(4) 0.005(3)
C10A 0.045(5) 0.042(5) 0.040(5) 0.021(4) -0.003(4) 0.010(4)
C11A 0.050(5) 0.042(5) 0.030(5) 0.011(4) 0.000(4) -0.004(4)
C12A 0.047(5) 0.033(5) 0.049(5) 0.006(4) -0.004(4) -0.003(4)
C13A 0.048(5) 0.058(6) 0.059(6) 0.023(5) 0.009(4) -0.003(5)
C14A 0.034(4) 0.022(4) 0.039(5) -0.001(4) 0.006(4) 0.005(3)
C15A 0.025(4) 0.030(5) 0.092(7) 0.001(4) 0.013(4) 0.000(4)
C16A 0.044(5) 0.047(5) 0.043(5) 0.013(4) 0.009(4) 0.000(4)
C17A 0.051(5) 0.033(5) 0.034(5) 0.011(4) 0.000(4) 0.001(4)
O1B 0.030(3) 0.037(3) 0.067(4) 0.005(3) 0.002(3) 0.003(3)
O2B 0.030(3) 0.027(3) 0.033(3) 0.011(2) -0.002(2) -0.004(2)
O3B 0.039(3) 0.035(3) 0.048(3) 0.012(3) -0.007(3) 0.014(3)
O4B 0.029(3) 0.024(3) 0.075(4) 0.016(3) 0.007(3) 0.000(2)
C1B 0.028(4) 0.014(4) 0.055(5) 0.015(4) 0.003(4) 0.006(3)
C2B 0.030(4) 0.022(4) 0.039(5) 0.008(4) 0.001(4) -0.004(3)
C3B 0.015(4) 0.019(4) 0.042(5) 0.011(3) 0.007(3) -0.003(3)
C4B 0.024(4) 0.015(4) 0.042(5) 0.011(3) -0.002(3) -0.010(3)
C5B 0.017(4) 0.017(4) 0.044(5) 0.011(3) 0.001(3) -0.006(3)
C6B 0.026(4) 0.019(4) 0.046(5) 0.005(4) -0.001(4) -0.002(3)
C7B 0.032(4) 0.027(4) 0.045(5) 0.010(4) -0.001(4) -0.007(3)
C8B 0.029(4) 0.020(4) 0.039(5) 0.008(4) 0.004(4) 0.001(3)
C9B 0.026(4) 0.006(3) 0.052(5) 0.009(3) 0.003(4) 0.005(3)
C10B 0.029(4) 0.043(5) 0.048(5) 0.017(4) 0.006(4) 0.006(4)
C11B 0.033(4) 0.038(5) 0.048(5) 0.021(4) -0.007(4) -0.010(4)
C12B 0.050(5) 0.034(5) 0.053(6) 0.029(4) 0.004(4) 0.000(4)
C13B 0.058(6) 0.046(5) 0.062(6) 0.034(5) 0.013(5) 0.006(5)
C14B 0.035(4) 0.024(4) 0.041(5) 0.009(4) 0.010(4) 0.005(4)
C15B 0.034(5) 0.040(5) 0.088(6) 0.030(5) 0.020(4) 0.009(4)
C16B 0.051(5) 0.051(5) 0.052(6) 0.020(5) 0.018(4) 0.012(4)
C17B 0.041(5) 0.032(4) 0.027(4) 0.009(4) 0.006(4) -0.008(4)

loop_
_atom_type_symbol
_atom_type_description
_atom_type_scat_dispersion_real
_atom_type_scat_dispersion_imag
_atom_type_scat_source
C C 0.0033 0.0016 'International Tables Vol C Tables 4.2.6.8 and 6.1.1.4'
H H 0.0000 0.0000 'International Tables Vol C Tables 4.2.6.8 and 6.1.1.4'
O O 0.0106 0.0060 'International Tables Vol C Tables 4.2.6.8 and 6.1.1.4'

loop_
_geom_angle_atom_site_label_1
_geom_angle_atom_site_label_2
_geom_angle_atom_site_label_3
_geom_angle
C5A C1A C10A 110.5(6)
C5A C1A C2A 101.8(5)
C10A C1A C2A 102.2(5)
C12A C2A C1A 117.3(6)
C12A C2A C3A 116.0(6)
C1A C2A C3A 93.6(5)
C17A C3A C11A 111.7(6)
C17A C3A C2A 117.8(6)
C11A C3A C2A 101.8(5)
C17A C3A C4A 114.8(6)
C11A C3A C4A 109.0(5)
C2A C3A C4A 100.4(5)
O2A C4A C3A 108.6(5)
O2A C4A C5A 118.2(5)
C3A C4A C5A 103.7(5)
C1A C5A C6A 115.7(5)
C1A C5A C9A 117.3(6)
C6A C5A C9A 100.6(5)
C1A C5A C4A 101.3(5)
C6A C5A C4A 109.0(5)
C9A C5A C4A 113.2(5)
C7A C6A C5A 103.7(5)
C6A C7A C8A 103.1(5)
C7A C8A C14A 116.0(6)
C7A C8A C9A 104.8(5)
C14A C8A C9A 115.6(5)
O3A C9A C8A 110.2(5)
O3A C9A C5A 113.2(5)
C8A C9A C5A 106.1(5)
C1A C10A C11A 104.1(6)
C3A C11A C10A 102.1(5)
C13A C12A C2A 124.6(7)
O4A C14A C16A 107.5(6)
O4A C14A C8A 108.7(5)
C16A C14A C8A 111.2(6)
O4A C14A C15A 109.6(5)
C16A C14A C15A 110.3(6)
C8A C14A C15A 109.5(6)
O1A C17A C3A 111.9(6)
C10B C1B C5B 112.2(5)
C10B C1B C2B 102.5(5)
C5B C1B C2B 101.2(5)
C12B C2B C1B 117.6(6)
C12B C2B C3B 114.9(5)
C1B C2B C3B 92.4(5)
C17B C3B C4B 114.5(5)
C17B C3B C11B 111.9(5)
C4B C3B C11B 110.5(5)
C17B C3B C2B 116.1(5)
C4B C3B C2B 100.8(5)
C11B C3B C2B 101.9(5)
O2B C4B C3B 109.3(5)
O2B C4B C5B 116.5(5)
C3B C4B C5B 104.0(5)
C1B C5B C6B 113.3(5)
C1B C5B C9B 117.8(5)
C6B C5B C9B 102.5(5)
C1B C5B C4B 100.8(5)
C6B C5B C4B 107.2(5)
C9B C5B C4B 115.2(5)
C7B C6B C5B 102.8(5)
C6B C7B C8B 102.3(5)
C14B C8B C7B 117.1(5)
C14B C8B C9B 117.0(5)
C7B C8B C9B 103.2(5)
O3B C9B C8B 108.2(5)
O3B C9B C5B 113.5(5)
C8B C9B C5B 107.3(5)
C1B C10B C11B 103.9(5)
C3B C11B C10B 101.9(5)
C13B C12B C2B 124.6(8)
O4B C14B C16B 105.6(6)
O4B C14B C15B 108.8(6)
C16B C14B C15B 110.3(6)
O4B C14B C8B 110.1(5)
C16B C14B C8B 111.1(6)
C15B C14B C8B 110.9(6)
O1B C17B C3B 112.7(5)

loop_
_geom_bond_atom_site_label_1
_geom_bond_atom_site_label_2
_geom_bond_distance
O1A C17A 1.440(7)
O2A C4A 1.438(7)
O3A C9A 1.442(7)
O4A C14A 1.457(7)
C1A C5A 1.526(8)
C1A C10A 1.539(8)
C1A C2A 1.547(9)
C2A C12A 1.490(9)
C2A C3A 1.560(8)
C3A C17A 1.517(8)
C3A C11A 1.534(8)
C3A C4A 1.567(8)
C4A C5A 1.590(8)
C5A C6A 1.528(8)
C5A C9A 1.577(8)
C6A C7A 1.516(8)
C7A C8A 1.539(8)
C8A C14A 1.540(8)
C8A C9A 1.562(8)
C10A C11A 1.567(9)
C12A C13A 1.329(9)
C14A C16A 1.519(8)
C14A C15A 1.547(8)
O1B C17B 1.429(7)
O2B C4B 1.450(6)
O3B C9B 1.457(7)
O4B C14B 1.472(7)
C1B C10B 1.533(8)
C1B C5B 1.547(8)
C1B C2B 1.557(8)
C2B C12B 1.514(8)
C2B C3B 1.571(8)
C3B C17B 1.525(8)
C3B C4B 1.541(8)
C3B C11B 1.553(8)
C4B C5B 1.594(8)
C5B C6B 1.554(8)
C5B C9B 1.569(8)
C6B C7B 1.529(8)
C7B C8B 1.550(8)
C8B C14B 1.529(8)
C8B C9B 1.559(8)
C10B C11B 1.568(8)
C12B C13B 1.300(9)
C14B C16B 1.502(9)
C14B C15B 1.532(8)

loop_
_geom_torsion_atom_site_label_1
_geom_torsion_atom_site_label_2
_geom_torsion_atom_site_label_3
_geom_torsion_atom_site_label_4
_geom_torsion
C5A C1A C2A C12A 178.1(5)
C10A C1A C2A C12A -67.7(7)
C5A C1A C2A C3A -60.2(6)
C10A C1A C2A C3A 54.1(6)
C12A C2A C3A C17A -56.6(8)
C1A C2A C3A C17A -179.4(6)
C12A C2A C3A C11A 65.8(7)
C1A C2A C3A C11A -57.0(6)
C12A C2A C3A C4A 178.0(6)
C1A C2A C3A C4A 55.2(6)
C17A C3A C4A O2A 73.9(7)
C11A C3A C4A O2A -52.2(7)
C2A C3A C4A O2A -158.7(5)
C17A C3A C4A C5A -159.5(6)
C11A C3A C4A C5A 74.4(6)
C2A C3A C4A C5A -32.1(6)
C10A C1A C5A C6A 175.0(5)
C2A C1A C5A C6A -77.0(7)
C10A C1A C5A C9A 56.4(8)
C2A C1A C5A C9A 164.4(5)
C10A C1A C5A C4A -67.4(6)
C2A C1A C5A C4A 40.6(6)
O2A C4A C5A C1A 115.6(6)
C3A C4A C5A C1A -4.7(6)
O2A C4A C5A C6A -122.0(6)
C3A C4A C5A C6A 117.7(6)
O2A C4A C5A C9A -10.9(8)
C3A C4A C5A C9A -131.2(6)
C1A C5A C6A C7A -171.6(6)
C9A C5A C6A C7A -44.2(6)
C4A C5A C6A C7A 75.1(6)
C5A C6A C7A C8A 45.5(6)
C6A C7A C8A C14A -156.0(6)
C6A C7A C8A C9A -27.3(6)
C7A C8A C9A O3A 123.1(6)
C14A C8A C9A O3A -107.9(6)
C7A C8A C9A C5A 0.2(6)
C14A C8A C9A C5A 129.2(5)
C1A C5A C9A O3A 31.9(8)
C6A C5A C9A O3A -94.5(6)
C4A C5A C9A O3A 149.4(6)
C1A C5A C9A C8A 152.9(5)
C6A C5A C9A C8A 26.5(6)
C4A C5A C9A C8A -89.6(6)
C5A C1A C10A C11A 75.1(7)
C2A C1A C10A C11A -32.6(7)
C17A C3A C11A C10A 164.7(6)
C2A C3A C11A C10A 38.2(6)
C4A C3A C11A C10A -67.3(6)
C1A C10A C11A C3A -3.6(7)
C1A C2A C12A C13A -125.0(8)
C3A C2A C12A C13A 125.7(7)
C7A C8A C14A O4A 70.7(7)
C9A C8A C14A O4A -52.6(7)
C7A C8A C14A C16A -47.5(8)
C9A C8A C14A C16A -170.8(5)
C7A C8A C14A C15A -169.7(6)
C9A C8A C14A C15A 67.0(7)
C11A C3A C17A O1A 177.1(5)
C2A C3A C17A O1A -65.6(8)
C4A C3A C17A O1A 52.3(7)
C10B C1B C2B C12B 64.1(7)
C5B C1B C2B C12B -180.0(5)
C10B C1B C2B C3B -55.7(6)
C5B C1B C2B C3B 60.2(6)
C12B C2B C3B C17B 56.6(8)
C1B C2B C3B C17B 178.6(6)
C12B C2B C3B C4B -179.1(6)
C1B C2B C3B C4B -57.1(5)
C12B C2B C3B C11B -65.2(7)
C1B C2B C3B C11B 56.8(6)
C17B C3B C4B O2B -75.5(6)
C11B C3B C4B O2B 52.0(6)
C2B C3B C4B O2B 159.2(5)
C17B C3B C4B C5B 159.5(5)
C11B C3B C4B C5B -73.0(6)
C2B C3B C4B C5B 34.2(6)
C10B C1B C5B C6B -177.5(5)
C2B C1B C5B C6B 74.0(6)
C10B C1B C5B C9B -57.9(7)
C2B C1B C5B C9B -166.5(5)
C10B C1B C5B C4B 68.3(6)
C2B C1B C5B C4B -40.2(6)
O2B C4B C5B C1B -116.9(6)
C3B C4B C5B C1B 3.3(6)
O2B C4B C5B C6B 124.4(6)
C3B C4B C5B C6B -115.4(5)
O2B C4B C5B C9B 11.0(8)
C3B C4B C5B C9B 131.2(6)
C1B C5B C6B C7B 165.6(5)
C9B C5B C6B C7B 37.6(6)
C4B C5B C6B C7B -84.1(6)
C5B C6B C7B C8B -47.5(6)
C6B C7B C8B C14B 167.7(5)
C6B C7B C8B C9B 37.7(6)
C14B C8B C9B O3B 92.7(6)
C7B C8B C9B O3B -137.2(5)
C14B C8B C9B C5B -144.4(5)
C7B C8B C9B C5B -14.3(6)
C1B C5B C9B O3B -19.6(8)
C6B C5B C9B O3B 105.5(6)
C4B C5B C9B O3B -138.4(5)
C1B C5B C9B C8B -139.1(6)
C6B C5B C9B C8B -14.0(6)
C4B C5B C9B C8B 102.0(6)
C5B C1B C10B C11B -72.8(6)
C2B C1B C10B C11B 35.0(6)
C17B C3B C11B C10B -162.0(5)
C4B C3B C11B C10B 69.1(6)
C2B C3B C11B C10B -37.3(6)
C1B C10B C11B C3B 1.6(6)
C1B C2B C12B C13B 142.1(7)
C3B C2B C12B C13B -110.8(8)
C7B C8B C14B O4B -67.9(8)
C9B C8B C14B O4B 55.4(7)
C7B C8B C14B C16B 48.7(8)
C9B C8B C14B C16B 172.0(5)
C7B C8B C14B C15B 171.7(6)
C9B C8B C14B C15B -65.1(7)
C4B C3B C17B O1B -60.9(7)
C11B C3B C17B O1B 172.3(5)
C2B C3B C17B O1B 56.0(8)
